data_7133435
loop_
_publ_author_name
'Roy, Barnali'
'Avasare, Vidya'
'Sarkar, Debayan'

_publ_section_title
;
 Tribromide enabled step-up generation of spirolactams from esters
 employing oxidative dearomatization of arenols.
;
_journal_issue 69
_journal_name_full 'Chemical communications (Cambridge, England)'
_journal_page_first 9206
_journal_page_last 9209
_journal_paper_doi 10.1039/d4cc02527j
_journal_volume 60
_journal_year 2024
_chemical_formula_moiety '2(C19 H22 F N O2)'
_chemical_formula_sum 'C38 H44 F2 N2 O4'
_chemical_formula_weight 630.75
_space_group_crystal_system monoclinic
_space_group_IT_number 14
_space_group_name_Hall '-P 2ybc'
_space_group_name_H-M_alt 'P 1 21/c 1'
_atom_sites_solution_hydrogens mixed
_atom_sites_solution_primary dual
_audit_creation_date 2022-09-23
_audit_creation_method
;
Olex2 1.3
(compiled 2020.11.12 svn.r5f609507 for OlexSys, GUI svn.r6272)
;
_audit_update_record
;
2022-09-23 deposited with the CCDC.	2024-07-31 downloaded from the CCDC.
;
_cell_angle_alpha 90
_cell_angle_beta 99.169(5)
_cell_angle_gamma 90
_cell_formula_units_Z 4
_cell_length_a 8.6691(5)
_cell_length_b 21.3606(11)
_cell_length_c 18.6802(11)
_cell_measurement_reflns_used 6638
_cell_measurement_temperature 293(2)
_cell_measurement_theta_max 26.2540
_cell_measurement_theta_min 1.9100
_cell_volume 3414.9(3)
_computing_cell_refinement 'CrysAlisPro 1.171.41.93a (Rigaku OD, 2020)'
_computing_data_collection 'CrysAlisPro 1.171.41.93a (Rigaku OD, 2020)'
_computing_data_reduction 'CrysAlisPro 1.171.41.93a (Rigaku OD, 2020)'
_computing_molecular_graphics 'Olex2 1.3 (Dolomanov et al., 2009)'
_computing_publication_material 'Olex2 1.3 (Dolomanov et al., 2009)'
_computing_structure_refinement 'SHELXL 2018/3 (Sheldrick, 2015)'
_computing_structure_solution 'SHELXT 2018/2 (Sheldrick, 2018)'
_diffrn_ambient_temperature 293(2)
_diffrn_detector 'Hybrid Pixel Array Detector'
_diffrn_detector_area_resol_mean 10.0000
_diffrn_measured_fraction_theta_full 0.997
_diffrn_measured_fraction_theta_max 0.928
_diffrn_measurement_details
;
List of Runs (angles in degrees, time in seconds):

  # Type    Start    End  Width  t~exp~   \w     \q     \k     \f   Frames
#--------------------------------------------------------------------------
  1  \w    -15.00  96.00   0.50   35.29    --   10.00  82.00 -30.00  222
  2  \w    -78.00  29.00   0.50   35.29    --   10.00 -77.00-120.00  214
  3  \w    -12.00  93.00   0.50   35.29    --   10.00  82.00  60.00  210
;
_diffrn_measurement_device 'four-circle diffractometer'
_diffrn_measurement_device_type 'XtaLAB Pro II AFC12 (RINC): Kappa single'
_diffrn_measurement_method '\w scans'
_diffrn_orient_matrix_type 'CrysAlisPro convention (1999,Acta A55,543-557)'
_diffrn_orient_matrix_UB_11 -0.0093156000
_diffrn_orient_matrix_UB_12 -0.0320926000
_diffrn_orient_matrix_UB_13 -0.0092662000
_diffrn_orient_matrix_UB_21 -0.0373441000
_diffrn_orient_matrix_UB_22 0.0083825000
_diffrn_orient_matrix_UB_23 -0.0352969000
_diffrn_orient_matrix_UB_31 0.0735233000
_diffrn_orient_matrix_UB_32 0.0002072000
_diffrn_orient_matrix_UB_33 -0.0121403000
_diffrn_radiation_monochromator mirror
_diffrn_radiation_probe x-ray
_diffrn_radiation_type 'Mo K\a'
_diffrn_radiation_wavelength 0.71073
_diffrn_reflns_av_R_equivalents 0.0346
_diffrn_reflns_av_unetI/netI 0.0511
_diffrn_reflns_Laue_measured_fraction_full 0.997
_diffrn_reflns_Laue_measured_fraction_max 0.928
_diffrn_reflns_limit_h_max 10
_diffrn_reflns_limit_h_min -10
_diffrn_reflns_limit_k_max 27
_diffrn_reflns_limit_k_min -17
_diffrn_reflns_limit_l_max 23
_diffrn_reflns_limit_l_min -15
_diffrn_reflns_number 19547
_diffrn_reflns_point_group_measured_fraction_full 0.997
_diffrn_reflns_point_group_measured_fraction_max 0.928
_diffrn_reflns_theta_full 25.242
_diffrn_reflns_theta_max 27.094
_diffrn_reflns_theta_min 1.907
_diffrn_source 'micro-focus sealed X-ray tube'
_diffrn_source_type 'Rigaku (Mo) X-ray Source'
_exptl_absorpt_coefficient_mu 0.086
_exptl_absorpt_correction_T_max 1.00000
_exptl_absorpt_correction_T_min 0.22271
_exptl_absorpt_correction_type multi-scan
_exptl_absorpt_process_details
;
CrysAlisPro 1.171.41.93a (Rigaku Oxford Diffraction, 2020)
Empirical absorption correction using spherical harmonics,
implemented in SCALE3 ABSPACK scaling algorithm.
;
_exptl_crystal_density_diffrn 1.227
_exptl_crystal_F_000 1344
_refine_diff_density_max 0.262
_refine_diff_density_min -0.161
_refine_diff_density_rms 0.037
_refine_ls_extinction_coef 0.0024(5)
_refine_ls_extinction_expression Fc^*^=kFc[1+0.001xFc^2^\l^3^/sin(2\q)]^-1/4^
_refine_ls_extinction_method 'SHELXL-2018/3 (Sheldrick 2018)'
_refine_ls_goodness_of_fit_ref 0.961
_refine_ls_hydrogen_treatment mixed
_refine_ls_matrix_type full
_refine_ls_number_parameters 426
_refine_ls_number_reflns 6971
_refine_ls_number_restraints 0
_refine_ls_restrained_S_all 0.961
_refine_ls_R_factor_all 0.1094
_refine_ls_R_factor_gt 0.0536
_refine_ls_shift/su_max 0.000
_refine_ls_shift/su_mean 0.000
_refine_ls_structure_factor_coef Fsqd
_refine_ls_weighting_details 'w=1/[\s^2^(Fo^2^)+(0.0788P)^2^] where P=(Fo^2^+2Fc^2^)/3'
_refine_ls_weighting_scheme calc
_refine_ls_wR_factor_gt 0.1332
_refine_ls_wR_factor_ref 0.1552
_reflns_Friedel_coverage 0.000
_reflns_number_gt 3633
_reflns_number_total 6971
_reflns_threshold_expression 'I > 2\s(I)'
_cod_data_source_file d4cc02527j2.cif
_cod_data_source_block dspkspamd2nd_261121
_cod_depositor_comments 'Adding full bibliography for 7133435.cif.'
_cod_database_code 7133435
_shelx_shelxl_version_number 2018/3
_chemical_oxdiff_formula 'C19 H22 F N O2'
_shelx_space_group_comment
;
The symmetry employed for this shelxl refinement is uniquely defined
by the following loop, which should always be used as a source of
symmetry information in preference to the above space-group names.
They are only intended as comments.
;
_reflns_odcompleteness_completeness 98.00
_reflns_odcompleteness_iscentric 1
_reflns_odcompleteness_theta 26.32
_olex2_refinement_description
;
1. Fixed Uiso
 At 1.2 times of:
  All C(H) groups, H008 of O008, All C(H,H) groups
 At 1.5 times of:
  All C(H,H,H) groups, H005 of O005
2.a Ternary CH refined with riding coordinates:
 C00M(H00M), C00R(H00R), C00U(H00U), C00V(H00V)
2.b Secondary CH2 refined with riding coordinates:
 C00D(H00A,H00B), C00F(H00E,H00F), C00X(H00G,H00I), C00Y(H00C,H00D)
2.c Aromatic/amide H refined with riding coordinates:
 C00H(H00H), C00J(H00J), C00K(H00K), C00N(H00N), C00P(H00P), C00T(H00T),
 C00W(H00W), C00Z(H00Z), C010(H010), C011(H011), C013(H013), C014(H014)
2.d Idealised Me refined as rotating group:
 C015(H01A,H01B,H01C), C016(H01J,H01K,H01L), C017(H01M,H01N,H01O), C018(H01D,
 H01E,H01F), C019(H01P,H01Q,H01R), C01A(H01G,H01H,H01I)
2.e Idealised tetrahedral OH refined as rotating group:
 O005(H005)
;
_smtbx_masks_void_probe_radius 1.2
_smtbx_masks_void_truncation_radius 1.2
_olex2_submission_special_instructions 'No special instructions were received'
_oxdiff_exptl_absorpt_empirical_details
;
Empirical correction (ABSPACK) includes:
- Absorption correction using spherical harmonics
- Frame scaling
;
_oxdiff_exptl_absorpt_empirical_full_max 3.196
_oxdiff_exptl_absorpt_empirical_full_min 0.315

loop_
_space_group_symop_operation_xyz
'x, y, z'
'-x, y+1/2, -z+1/2'
'-x, -y, -z'
'x, -y-1/2, z-1/2'

loop_
_atom_site_label
_atom_site_type_symbol
_atom_site_fract_x
_atom_site_fract_y
_atom_site_fract_z
_atom_site_U_iso_or_equiv
_atom_site_adp_type
_atom_site_occupancy
_atom_site_site_symmetry_order
_atom_site_calc_flag
_atom_site_refinement_flags_posn
_atom_site_refinement_flags_adp
_atom_site_refinement_flags_occupancy
_atom_site_disorder_assembly
_atom_site_disorder_group
F001 F -0.02601(17) 0.31228(5) 0.13750(7) 0.0881(4) Uani 1 1 d . . . . .
O002 O 0.31146(17) 0.32602(6) 0.30423(7) 0.0643(4) Uani 1 1 d . . . . .
O003 O 0.20338(16) 0.63159(6) 0.20995(7) 0.0648(4) Uani 1 1 d . . . . .
N004 N 0.57021(19) 0.34999(7) 0.33676(9) 0.0521(4) Uani 1 1 d . . . . .
O005 O 1.17622(17) 0.34813(7) 0.42774(8) 0.0763(4) Uani 1 1 d . . . . .
H005 H 1.196261 0.339995 0.387318 0.114 Uiso 1 1 calc R U . . .
N006 N -0.05397(19) 0.60586(6) 0.17510(8) 0.0489(4) Uani 1 1 d . . . . .
F007 F 0.53938(18) 0.64386(5) 0.38228(9) 0.1088(5) Uani 1 1 d . . . . .
O008 O -0.66212(18) 0.60906(8) 0.08635(9) 0.0832(5) Uani 1 1 d . . . . .
H008 H -0.691(3) 0.6167(10) 0.1365(12) 0.100 Uiso 1 1 d . U . . .
C009 C -0.0344(2) 0.50327(8) 0.11593(10) 0.0473(5) Uani 1 1 d . . . . .
C00A C 0.0649(3) 0.63357(8) 0.21813(11) 0.0518(5) Uani 1 1 d . . . . .
C00B C 0.5566(2) 0.45274(8) 0.39708(10) 0.0500(5) Uani 1 1 d . . . . .
C00C C 0.4490(3) 0.32282(8) 0.29501(10) 0.0516(5) Uani 1 1 d . . . . .
C00D C -0.0375(2) 0.57329(8) 0.10833(10) 0.0517(5) Uani 1 1 d . . . . .
H00A H 0.058412 0.586884 0.092528 0.062 Uiso 1 1 calc R U . . .
H00B H -0.123741 0.584945 0.071009 0.062 Uiso 1 1 calc R U . . .
C00E C -0.2115(2) 0.61976(8) 0.19463(10) 0.0520(5) Uani 1 1 d . . . . .
C00F C 0.5585(2) 0.38254(8) 0.40427(10) 0.0540(5) Uani 1 1 d . . . . .
H00E H 0.646184 0.370467 0.440599 0.065 Uiso 1 1 calc R U . . .
H00F H 0.463602 0.369240 0.421272 0.065 Uiso 1 1 calc R U . . .
C00G C 0.7259(2) 0.33526(8) 0.31512(11) 0.0534(5) Uani 1 1 d . . . . .
C00H C 0.8229(3) 0.39354(8) 0.32086(12) 0.0580(5) Uani 1 1 d . . . . .
H00H H 0.792440 0.425038 0.287199 0.070 Uiso 1 1 calc R U . . .
C00I C -0.4125(3) 0.66188(9) 0.09586(11) 0.0572(5) Uani 1 1 d . . . . .
C00J C -0.3078(2) 0.56119(8) 0.18847(12) 0.0585(5) Uani 1 1 d . . . . .
H00J H -0.275724 0.529183 0.221222 0.070 Uiso 1 1 calc R U . . .
C00K C -0.1241(2) 0.46555(9) 0.06560(10) 0.0580(5) Uani 1 1 d . . . . .
H00K H -0.187678 0.483889 0.026395 0.070 Uiso 1 1 calc R U . . .
C00L C 0.9289(3) 0.29304(9) 0.41332(11) 0.0566(5) Uani 1 1 d . . . . .
C00M C 0.5075(3) 0.28715(8) 0.23459(11) 0.0593(6) Uani 1 1 d . . . . .
H00M H 0.514548 0.242740 0.247895 0.071 Uiso 1 1 calc R U . . .
C00N C 0.0593(2) 0.47457(9) 0.17343(10) 0.0566(5) Uani 1 1 d . . . . .
H00N H 0.121007 0.499133 0.207843 0.068 Uiso 1 1 calc R U . . .
C00O C 0.9481(2) 0.40401(8) 0.36970(12) 0.0563(5) Uani 1 1 d . . . . .
C00P C 0.8039(3) 0.28539(8) 0.36401(12) 0.0594(6) Uani 1 1 d . . . . .
H00P H 0.760365 0.245515 0.359204 0.071 Uiso 1 1 calc R U . . .
C00Q C -0.4341(3) 0.55127(9) 0.14054(12) 0.0601(6) Uani 1 1 d . . . . .
C00R C -0.4983(2) 0.60069(10) 0.08679(11) 0.0624(6) Uani 1 1 d . . . . .
H00R H -0.486628 0.584691 0.038777 0.075 Uiso 1 1 calc R U . . .
C00S C -0.0274(3) 0.37578(9) 0.12987(12) 0.0592(6) Uani 1 1 d . . . . .
C00T C -0.2874(2) 0.66947(8) 0.14519(11) 0.0576(5) Uani 1 1 d . . . . .
H00T H -0.242783 0.709154 0.149560 0.069 Uiso 1 1 calc R U . . .
C00U C 1.0111(2) 0.35489(9) 0.42396(11) 0.0587(5) Uani 1 1 d . . . . .
H00U H 0.994195 0.370482 0.471430 0.070 Uiso 1 1 calc R U . . .
C00V C 0.0017(2) 0.66783(9) 0.27796(10) 0.0585(6) Uani 1 1 d . . . . .
H00V H -0.005374 0.712448 0.265642 0.070 Uiso 1 1 calc R U . . .
C00W C 0.0635(3) 0.41043(9) 0.18088(11) 0.0618(6) Uani 1 1 d . . . . .
H00W H 0.126725 0.391461 0.219744 0.074 Uiso 1 1 calc R U . . .
C00X C 0.6738(3) 0.31251(9) 0.23745(11) 0.0669(6) Uani 1 1 d . . . . .
H00G H 0.742940 0.279820 0.225355 0.080 Uiso 1 1 calc R U . . .
H00I H 0.674792 0.346759 0.203432 0.080 Uiso 1 1 calc R U . . .
C00Y C -0.1638(3) 0.64204(9) 0.27314(11) 0.0645(6) Uani 1 1 d . . . . .
H00C H -0.234433 0.674374 0.284739 0.077 Uiso 1 1 calc R U . . .
H00D H -0.165897 0.607477 0.306651 0.077 Uiso 1 1 calc R U . . .
C00Z C 0.4603(2) 0.48223(9) 0.34107(11) 0.0614(6) Uani 1 1 d . . . . .
H00Z H 0.398458 0.458009 0.306368 0.074 Uiso 1 1 calc R U . . .
C010 C 0.6474(2) 0.48950(9) 0.44772(11) 0.0629(6) Uani 1 1 d . . . . .
H010 H 0.713435 0.470496 0.485631 0.075 Uiso 1 1 calc R U . . .
C011 C -0.1214(3) 0.40119(9) 0.07221(12) 0.0639(6) Uani 1 1 d . . . . .
H011 H -0.182228 0.376006 0.038155 0.077 Uiso 1 1 calc R U . . .
C012 C 0.5460(3) 0.58041(10) 0.38733(15) 0.0720(7) Uani 1 1 d . . . . .
C013 C 0.6424(3) 0.55415(10) 0.44340(13) 0.0721(6) Uani 1 1 d . . . . .
H013 H 0.703467 0.578790 0.477953 0.087 Uiso 1 1 calc R U . . .
C014 C 0.4535(3) 0.54647(10) 0.33520(12) 0.0720(6) Uani 1 1 d . . . . .
H014 H 0.388513 0.565971 0.297294 0.086 Uiso 1 1 calc R U . . .
C015 C -0.4782(3) 0.71283(10) 0.04384(12) 0.0779(7) Uani 1 1 d . . . . .
H01A H -0.478826 0.698883 -0.005059 0.117 Uiso 1 1 calc R U . . .
H01B H -0.414493 0.749662 0.052639 0.117 Uiso 1 1 calc R U . . .
H01C H -0.582934 0.722374 0.050853 0.117 Uiso 1 1 calc R U . . .
C016 C 0.9964(3) 0.24113(9) 0.46357(12) 0.0768(7) Uani 1 1 d . . . . .
H01J H 0.992371 0.252950 0.512826 0.115 Uiso 1 1 calc R U . . .
H01K H 1.102929 0.233851 0.457755 0.115 Uiso 1 1 calc R U . . .
H01L H 0.936690 0.203581 0.452095 0.115 Uiso 1 1 calc R U . . .
C017 C 1.0316(3) 0.46555(9) 0.37520(13) 0.0814(7) Uani 1 1 d . . . . .
H01M H 0.983244 0.492853 0.337342 0.122 Uiso 1 1 calc R U . . .
H01N H 1.139014 0.459096 0.370303 0.122 Uiso 1 1 calc R U . . .
H01O H 1.026132 0.484183 0.421498 0.122 Uiso 1 1 calc R U . . .
C018 C 0.1046(3) 0.66079(10) 0.35032(11) 0.0817(7) Uani 1 1 d . . . . .
H01D H 0.113883 0.617253 0.363011 0.123 Uiso 1 1 calc R U . . .
H01E H 0.059301 0.683038 0.386523 0.123 Uiso 1 1 calc R U . . .
H01F H 0.206191 0.677597 0.347634 0.123 Uiso 1 1 calc R U . . .
C019 C 0.4018(3) 0.29311(10) 0.16317(12) 0.0801(7) Uani 1 1 d . . . . .
H01P H 0.298531 0.279624 0.168289 0.120 Uiso 1 1 calc R U . . .
H01Q H 0.440728 0.267506 0.127749 0.120 Uiso 1 1 calc R U . . .
H01R H 0.398603 0.336018 0.147717 0.120 Uiso 1 1 calc R U . . .
C01A C -0.5190(3) 0.48981(10) 0.13502(13) 0.0881(7) Uani 1 1 d . . . . .
H01G H -0.512510 0.470821 0.089017 0.132 Uiso 1 1 calc R U . . .
H01H H -0.626622 0.496654 0.139204 0.132 Uiso 1 1 calc R U . . .
H01I H -0.472067 0.462624 0.173320 0.132 Uiso 1 1 calc R U . . .

loop_
_atom_site_aniso_label
_atom_site_aniso_U_11
_atom_site_aniso_U_22
_atom_site_aniso_U_33
_atom_site_aniso_U_23
_atom_site_aniso_U_13
_atom_site_aniso_U_12
F001 0.1151(12) 0.0481(7) 0.1034(10) -0.0015(6) 0.0245(8) 0.0016(7)
O002 0.0471(9) 0.0745(9) 0.0718(9) -0.0021(7) 0.0110(8) -0.0024(7)
O003 0.0454(10) 0.0733(9) 0.0762(10) -0.0056(7) 0.0110(8) -0.0038(7)
N004 0.0457(11) 0.0497(8) 0.0630(10) -0.0073(8) 0.0151(9) -0.0011(8)
O005 0.0566(10) 0.0931(11) 0.0792(10) -0.0075(9) 0.0114(8) 0.0017(8)
N006 0.0438(10) 0.0462(8) 0.0579(10) -0.0082(7) 0.0116(8) 0.0006(8)
F007 0.1180(13) 0.0523(7) 0.1615(14) -0.0047(8) 0.0387(11) -0.0029(7)
O008 0.0503(10) 0.1234(13) 0.0751(10) -0.0061(9) 0.0075(9) -0.0023(9)
C009 0.0421(12) 0.0499(10) 0.0519(12) -0.0029(9) 0.0133(10) 0.0038(10)
C00A 0.0516(14) 0.0437(10) 0.0604(13) 0.0021(9) 0.0100(12) 0.0002(11)
C00B 0.0451(12) 0.0535(11) 0.0539(12) -0.0068(10) 0.0156(11) -0.0012(10)
C00C 0.0507(14) 0.0462(10) 0.0589(13) 0.0011(9) 0.0116(11) -0.0013(11)
C00D 0.0486(13) 0.0523(11) 0.0558(12) -0.0002(9) 0.0131(10) 0.0019(10)
C00E 0.0428(12) 0.0492(11) 0.0669(13) -0.0042(9) 0.0172(11) 0.0018(10)
C00F 0.0517(13) 0.0530(11) 0.0598(12) -0.0042(9) 0.0166(11) -0.0014(10)
C00G 0.0441(12) 0.0491(11) 0.0706(14) -0.0002(10) 0.0206(11) 0.0016(10)
C00H 0.0532(14) 0.0500(11) 0.0747(14) 0.0080(10) 0.0223(12) -0.0021(10)
C00I 0.0491(13) 0.0638(13) 0.0626(13) -0.0023(11) 0.0210(11) 0.0095(11)
C00J 0.0542(14) 0.0505(11) 0.0749(14) 0.0023(10) 0.0230(12) -0.0005(10)
C00K 0.0588(14) 0.0606(12) 0.0531(12) -0.0068(10) 0.0041(11) 0.0023(11)
C00L 0.0563(14) 0.0537(12) 0.0653(14) 0.0019(10) 0.0265(12) 0.0080(11)
C00M 0.0628(15) 0.0478(11) 0.0690(14) -0.0042(10) 0.0158(12) -0.0019(10)
C00N 0.0544(14) 0.0536(11) 0.0595(13) -0.0051(10) 0.0017(11) 0.0022(10)
C00O 0.0481(13) 0.0525(11) 0.0731(14) -0.0024(10) 0.0242(12) -0.0022(11)
C00P 0.0564(14) 0.0448(11) 0.0823(15) -0.0004(10) 0.0267(13) -0.0006(10)
C00Q 0.0500(14) 0.0605(12) 0.0747(15) -0.0097(11) 0.0245(12) -0.0057(11)
C00R 0.0493(14) 0.0796(14) 0.0623(13) -0.0136(11) 0.0214(11) -0.0015(12)
C00S 0.0676(15) 0.0440(11) 0.0698(15) -0.0018(11) 0.0221(13) 0.0009(11)
C00T 0.0523(14) 0.0464(11) 0.0769(15) -0.0039(10) 0.0192(12) 0.0029(10)
C00U 0.0492(14) 0.0654(13) 0.0664(13) -0.0061(11) 0.0245(11) 0.0026(11)
C00V 0.0644(15) 0.0476(11) 0.0634(13) -0.0074(9) 0.0100(12) 0.0001(10)
C00W 0.0650(15) 0.0606(13) 0.0577(13) 0.0029(10) 0.0036(12) 0.0110(12)
C00X 0.0676(16) 0.0630(12) 0.0760(15) -0.0064(11) 0.0295(13) 0.0021(12)
C00Y 0.0651(16) 0.0602(12) 0.0729(15) -0.0062(10) 0.0251(13) 0.0051(11)
C00Z 0.0546(14) 0.0588(13) 0.0702(14) -0.0061(11) 0.0078(12) 0.0015(11)
C010 0.0556(14) 0.0665(13) 0.0664(13) -0.0099(11) 0.0094(12) -0.0052(11)
C011 0.0681(16) 0.0557(12) 0.0671(14) -0.0156(11) 0.0085(12) -0.0048(11)
C012 0.0702(17) 0.0475(12) 0.105(2) -0.0084(13) 0.0354(16) -0.0023(13)
C013 0.0641(16) 0.0658(14) 0.0883(17) -0.0238(13) 0.0176(14) -0.0131(12)
C014 0.0679(16) 0.0665(14) 0.0812(16) 0.0042(12) 0.0104(14) 0.0112(13)
C015 0.0747(17) 0.0795(15) 0.0801(16) 0.0060(12) 0.0140(13) 0.0182(13)
C016 0.0839(18) 0.0685(13) 0.0807(16) 0.0133(12) 0.0213(14) 0.0153(13)
C017 0.0704(17) 0.0663(14) 0.1090(18) 0.0029(12) 0.0189(15) -0.0192(12)
C018 0.0914(19) 0.0797(15) 0.0729(16) -0.0143(12) 0.0096(15) 0.0026(14)
C019 0.0940(19) 0.0775(14) 0.0679(15) -0.0113(11) 0.0097(14) -0.0026(13)
C01A 0.0778(18) 0.0766(15) 0.1130(19) -0.0099(14) 0.0251(15) -0.0280(14)

loop_
_atom_type_symbol
_atom_type_description
_atom_type_scat_dispersion_real
_atom_type_scat_dispersion_imag
_atom_type_scat_source
C C 0.0033 0.0016 'International Tables Vol C Tables 4.2.6.8 and 6.1.1.4'
H H 0.0000 0.0000 'International Tables Vol C Tables 4.2.6.8 and 6.1.1.4'
F F 0.0171 0.0103 'International Tables Vol C Tables 4.2.6.8 and 6.1.1.4'
N N 0.0061 0.0033 'International Tables Vol C Tables 4.2.6.8 and 6.1.1.4'
O O 0.0106 0.0060 'International Tables Vol C Tables 4.2.6.8 and 6.1.1.4'

loop_
_geom_angle_atom_site_label_1
_geom_angle_atom_site_label_2
_geom_angle_atom_site_label_3
_geom_angle
_geom_angle_site_symmetry_1
_geom_angle_site_symmetry_3
_geom_angle_publ_flag
C00C N004 C00F 123.71(16) . . ?
C00C N004 C00G 114.07(15) . . ?
C00F N004 C00G 121.49(16) . . ?
C00U O005 H005 109.5 . . ?
C00A N006 C00D 123.68(16) . . ?
C00A N006 C00E 114.22(15) . . ?
C00D N006 C00E 121.41(15) . . ?
C00R O008 H008 113.7(13) . . ?
C00K C009 C00D 121.15(17) . . ?
C00K C009 C00N 117.90(17) . . ?
C00N C009 C00D 120.95(17) . . ?
O003 C00A N006 125.50(18) . . ?
O003 C00A C00V 125.63(19) . . ?
N006 C00A C00V 108.86(18) . . ?
C00Z C00B C00F 121.22(17) . . ?
C010 C00B C00F 120.67(18) . . ?
C010 C00B C00Z 118.08(18) . . ?
O002 C00C N004 125.56(18) . . ?
O002 C00C C00M 125.28(18) . . ?
N004 C00C C00M 109.16(18) . . ?
N006 C00D C009 113.44(15) . . ?
N006 C00D H00A 108.9 . . ?
N006 C00D H00B 108.9 . . ?
C009 C00D H00A 108.9 . . ?
C009 C00D H00B 108.9 . . ?
H00A C00D H00B 107.7 . . ?
N006 C00E C00J 109.53(14) . . ?
N006 C00E C00Y 100.18(15) . . ?
C00J C00E C00Y 113.23(16) . . ?
C00T C00E N006 108.67(15) . . ?
C00T C00E C00J 111.21(17) . . ?
C00T C00E C00Y 113.35(15) . . ?
N004 C00F C00B 113.52(15) . . ?
N004 C00F H00E 108.9 . . ?
N004 C00F H00F 108.9 . . ?
C00B C00F H00E 108.9 . . ?
C00B C00F H00F 108.9 . . ?
H00E C00F H00F 107.7 . . ?
N004 C00G C00X 100.37(15) . . ?
C00H C00G N004 108.96(14) . . ?
C00H C00G C00X 114.20(16) . . ?
C00P C00G N004 108.87(15) . . ?
C00P C00G C00H 110.81(18) . . ?
C00P C00G C00X 112.97(15) . . ?
C00G C00H H00H 117.2 . . ?
C00O C00H C00G 125.51(18) . . ?
C00O C00H H00H 117.2 . . ?
C00R C00I C015 115.2(2) . . ?
C00T C00I C00R 121.65(19) . . ?
C00T C00I C015 123.10(19) . . ?
C00E C00J H00J 117.3 . . ?
C00Q C00J C00E 125.42(19) . . ?
C00Q C00J H00J 117.3 . . ?
C009 C00K H00K 119.3 . . ?
C009 C00K C011 121.40(19) . . ?
C011 C00K H00K 119.3 . . ?
C00P C00L C00U 121.56(18) . . ?
C00P C00L C016 122.58(19) . . ?
C00U C00L C016 115.8(2) . . ?
C00C C00M H00M 108.2 . . ?
C00C C00M C00X 102.75(16) . . ?
C00X C00M H00M 108.2 . . ?
C019 C00M C00C 113.03(18) . . ?
C019 C00M H00M 108.2 . . ?
C019 C00M C00X 116.04(18) . . ?
C009 C00N H00N 119.3 . . ?
C00W C00N C009 121.49(18) . . ?
C00W C00N H00N 119.3 . . ?
C00H C00O C00U 121.26(18) . . ?
C00H C00O C017 122.12(19) . . ?
C017 C00O C00U 116.6(2) . . ?
C00G C00P H00P 117.2 . . ?
C00L C00P C00G 125.57(18) . . ?
C00L C00P H00P 117.2 . . ?
C00J C00Q C00R 121.40(18) . . ?
C00J C00Q C01A 122.2(2) . . ?
C01A C00Q C00R 116.4(2) . . ?
O008 C00R C00I 111.46(17) . . ?
O008 C00R C00Q 110.70(17) . . ?
O008 C00R H00R 106.6 . . ?
C00I C00R C00Q 114.39(18) . . ?
C00I C00R H00R 106.6 . . ?
C00Q C00R H00R 106.6 . . ?
C00W C00S F001 118.4(2) . . ?
C00W C00S C011 123.25(18) . . ?
C011 C00S F001 118.4(2) . . ?
C00E C00T H00T 117.3 . . ?
C00I C00T C00E 125.40(18) . . ?
C00I C00T H00T 117.3 . . ?
O005 C00U C00L 111.65(16) . . ?
O005 C00U C00O 110.99(17) . . ?
O005 C00U H00U 106.4 . . ?
C00L C00U C00O 114.36(18) . . ?
C00L C00U H00U 106.4 . . ?
C00O C00U H00U 106.4 . . ?
C00A C00V H00V 108.3 . . ?
C00A C00V C00Y 103.29(16) . . ?
C00Y C00V H00V 108.3 . . ?
C018 C00V C00A 112.57(17) . . ?
C018 C00V H00V 108.3 . . ?
C018 C00V C00Y 115.73(18) . . ?
C00N C00W H00W 121.0 . . ?
C00S C00W C00N 117.99(19) . . ?
C00S C00W H00W 121.0 . . ?
C00G C00X C00M 106.22(16) . . ?
C00G C00X H00G 110.5 . . ?
C00G C00X H00I 110.5 . . ?
C00M C00X H00G 110.5 . . ?
C00M C00X H00I 110.5 . . ?
H00G C00X H00I 108.7 . . ?
C00E C00Y H00C 110.5 . . ?
C00E C00Y H00D 110.5 . . ?
C00V C00Y C00E 106.01(16) . . ?
C00V C00Y H00C 110.5 . . ?
C00V C00Y H00D 110.5 . . ?
H00C C00Y H00D 108.7 . . ?
C00B C00Z H00Z 119.1 . . ?
C014 C00Z C00B 121.9(2) . . ?
C014 C00Z H00Z 119.1 . . ?
C00B C010 H010 119.3 . . ?
C00B C010 C013 121.4(2) . . ?
C013 C010 H010 119.3 . . ?
C00K C011 H011 121.0 . . ?
C00S C011 C00K 117.97(19) . . ?
C00S C011 H011 121.0 . . ?
F007 C012 C014 117.8(2) . . ?
C013 C012 F007 118.7(2) . . ?
C013 C012 C014 123.5(2) . . ?
C010 C013 H013 121.0 . . ?
C012 C013 C010 117.9(2) . . ?
C012 C013 H013 121.0 . . ?
C00Z C014 H014 121.3 . . ?
C012 C014 C00Z 117.3(2) . . ?
C012 C014 H014 121.3 . . ?
C00I C015 H01A 109.5 . . ?
C00I C015 H01B 109.5 . . ?
C00I C015 H01C 109.5 . . ?
H01A C015 H01B 109.5 . . ?
H01A C015 H01C 109.5 . . ?
H01B C015 H01C 109.5 . . ?
C00L C016 H01J 109.5 . . ?
C00L C016 H01K 109.5 . . ?
C00L C016 H01L 109.5 . . ?
H01J C016 H01K 109.5 . . ?
H01J C016 H01L 109.5 . . ?
H01K C016 H01L 109.5 . . ?
C00O C017 H01M 109.5 . . ?
C00O C017 H01N 109.5 . . ?
C00O C017 H01O 109.5 . . ?
H01M C017 H01N 109.5 . . ?
H01M C017 H01O 109.5 . . ?
H01N C017 H01O 109.5 . . ?
C00V C018 H01D 109.5 . . ?
C00V C018 H01E 109.5 . . ?
C00V C018 H01F 109.5 . . ?
H01D C018 H01E 109.5 . . ?
H01D C018 H01F 109.5 . . ?
H01E C018 H01F 109.5 . . ?
C00M C019 H01P 109.5 . . ?
C00M C019 H01Q 109.5 . . ?
C00M C019 H01R 109.5 . . ?
H01P C019 H01Q 109.5 . . ?
H01P C019 H01R 109.5 . . ?
H01Q C019 H01R 109.5 . . ?
C00Q C01A H01G 109.5 . . ?
C00Q C01A H01H 109.5 . . ?
C00Q C01A H01I 109.5 . . ?
H01G C01A H01H 109.5 . . ?
H01G C01A H01I 109.5 . . ?
H01H C01A H01I 109.5 . . ?

loop_
_geom_bond_atom_site_label_1
_geom_bond_atom_site_label_2
_geom_bond_distance
_geom_bond_site_symmetry_2
_geom_bond_publ_flag
F001 C00S 1.364(2) . ?
O002 C00C 1.234(2) . ?
O003 C00A 1.235(2) . ?
N004 C00C 1.337(2) . ?
N004 C00F 1.458(2) . ?
N004 C00G 1.503(2) . ?
O005 H005 0.8200 . ?
O005 C00U 1.429(2) . ?
N006 C00A 1.339(2) . ?
N006 C00D 1.455(2) . ?
N006 C00E 1.498(2) . ?
F007 C012 1.359(2) . ?
O008 H008 1.02(2) . ?
O008 C00R 1.430(2) . ?
C009 C00D 1.502(2) . ?
C009 C00K 1.380(2) . ?
C009 C00N 1.383(2) . ?
C00A C00V 1.510(3) . ?
C00B C00F 1.505(2) . ?
C00B C00Z 1.382(3) . ?
C00B C010 1.376(3) . ?
C00C C00M 1.514(3) . ?
C00D H00A 0.9700 . ?
C00D H00B 0.9700 . ?
C00E C00J 1.498(3) . ?
C00E C00T 1.490(3) . ?
C00E C00Y 1.535(3) . ?
C00F H00E 0.9700 . ?
C00F H00F 0.9700 . ?
C00G C00H 1.497(3) . ?
C00G C00P 1.493(3) . ?
C00G C00X 1.528(3) . ?
C00H H00H 0.9300 . ?
C00H C00O 1.321(3) . ?
C00I C00R 1.500(3) . ?
C00I C00T 1.316(3) . ?
C00I C015 1.509(3) . ?
C00J H00J 0.9300 . ?
C00J C00Q 1.316(3) . ?
C00K H00K 0.9300 . ?
C00K C011 1.380(3) . ?
C00L C00P 1.316(3) . ?
C00L C00U 1.499(3) . ?
C00L C016 1.509(3) . ?
C00M H00M 0.9800 . ?
C00M C00X 1.533(3) . ?
C00M C019 1.498(3) . ?
C00N H00N 0.9300 . ?
C00N C00W 1.377(2) . ?
C00O C00U 1.500(3) . ?
C00O C017 1.496(3) . ?
C00P H00P 0.9300 . ?
C00Q C00R 1.501(3) . ?
C00Q C01A 1.500(3) . ?
C00R H00R 0.9800 . ?
C00S C00W 1.356(3) . ?
C00S C011 1.356(3) . ?
C00T H00T 0.9300 . ?
C00U H00U 0.9800 . ?
C00V H00V 0.9800 . ?
C00V C00Y 1.526(3) . ?
C00V C018 1.504(3) . ?
C00W H00W 0.9300 . ?
C00X H00G 0.9700 . ?
C00X H00I 0.9700 . ?
C00Y H00C 0.9700 . ?
C00Y H00D 0.9700 . ?
C00Z H00Z 0.9300 . ?
C00Z C014 1.377(3) . ?
C010 H010 0.9300 . ?
C010 C013 1.383(3) . ?
C011 H011 0.9300 . ?
C012 C013 1.353(3) . ?
C012 C014 1.367(3) . ?
C013 H013 0.9300 . ?
C014 H014 0.9300 . ?
C015 H01A 0.9600 . ?
C015 H01B 0.9600 . ?
C015 H01C 0.9600 . ?
C016 H01J 0.9600 . ?
C016 H01K 0.9600 . ?
C016 H01L 0.9600 . ?
C017 H01M 0.9600 . ?
C017 H01N 0.9600 . ?
C017 H01O 0.9600 . ?
C018 H01D 0.9600 . ?
C018 H01E 0.9600 . ?
C018 H01F 0.9600 . ?
C019 H01P 0.9600 . ?
C019 H01Q 0.9600 . ?
C019 H01R 0.9600 . ?
C01A H01G 0.9600 . ?
C01A H01H 0.9600 . ?
C01A H01I 0.9600 . ?

loop_
_geom_torsion_atom_site_label_1
_geom_torsion_atom_site_label_2
_geom_torsion_atom_site_label_3
_geom_torsion_atom_site_label_4
_geom_torsion
_geom_torsion_site_symmetry_1
_geom_torsion_site_symmetry_2
_geom_torsion_site_symmetry_3
_geom_torsion_site_symmetry_4
_geom_torsion_publ_flag
F001 C00S C00W C00N -178.91(18) . . . . ?
F001 C00S C011 C00K 178.91(18) . . . . ?
O002 C00C C00M C00X 166.04(18) . . . . ?
O002 C00C C00M C019 40.2(3) . . . . ?
O003 C00A C00V C00Y -166.73(18) . . . . ?
O003 C00A C00V C018 -41.2(3) . . . . ?
N004 C00C C00M C00X -14.18(19) . . . . ?
N004 C00C C00M C019 -140.00(17) . . . . ?
N004 C00G C00H C00O 110.1(2) . . . . ?
N004 C00G C00P C00L -110.7(2) . . . . ?
N004 C00G C00X C00M -26.29(18) . . . . ?
N006 C00A C00V C00Y 13.56(19) . . . . ?
N006 C00A C00V C018 139.11(17) . . . . ?
N006 C00E C00J C00Q -113.0(2) . . . . ?
N006 C00E C00T C00I 112.9(2) . . . . ?
N006 C00E C00Y C00V 26.35(18) . . . . ?
F007 C012 C013 C010 179.89(17) . . . . ?
F007 C012 C014 C00Z -179.61(18) . . . . ?
C009 C00K C011 C00S -0.1(3) . . . . ?
C009 C00N C00W C00S 0.1(3) . . . . ?
C00A N006 C00D C009 102.3(2) . . . . ?
C00A N006 C00E C00J -138.51(17) . . . . ?
C00A N006 C00E C00T 99.81(18) . . . . ?
C00A N006 C00E C00Y -19.25(19) . . . . ?
C00A C00V C00Y C00E -25.14(19) . . . . ?
C00B C00Z C014 C012 -0.1(3) . . . . ?
C00B C010 C013 C012 -0.5(3) . . . . ?
C00C N004 C00F C00B -102.3(2) . . . . ?
C00C N004 C00G C00H 138.90(17) . . . . ?
C00C N004 C00G C00P -100.15(18) . . . . ?
C00C N004 C00G C00X 18.66(19) . . . . ?
C00C C00M C00X C00G 25.43(19) . . . . ?
C00D N006 C00A O003 -5.3(3) . . . . ?
C00D N006 C00A C00V 174.45(15) . . . . ?
C00D N006 C00E C00J 50.7(2) . . . . ?
C00D N006 C00E C00T -71.00(19) . . . . ?
C00D N006 C00E C00Y 169.94(15) . . . . ?
C00D C009 C00K C011 179.83(18) . . . . ?
C00D C009 C00N C00W -179.83(18) . . . . ?
C00E N006 C00A O003 -175.84(17) . . . . ?
C00E N006 C00A C00V 3.9(2) . . . . ?
C00E N006 C00D C009 -87.81(19) . . . . ?
C00E C00J C00Q C00R -1.9(3) . . . . ?
C00E C00J C00Q C01A 176.30(19) . . . . ?
C00F N004 C00C O002 6.5(3) . . . . ?
C00F N004 C00C C00M -173.28(15) . . . . ?
C00F N004 C00G C00H -50.5(2) . . . . ?
C00F N004 C00G C00P 70.4(2) . . . . ?
C00F N004 C00G C00X -170.79(15) . . . . ?
C00F C00B C00Z C014 177.74(19) . . . . ?
C00F C00B C010 C013 -177.47(18) . . . . ?
C00G N004 C00C O002 176.81(17) . . . . ?
C00G N004 C00C C00M -3.0(2) . . . . ?
C00G N004 C00F C00B 88.1(2) . . . . ?
C00G C00H C00O C00U 3.1(3) . . . . ?
C00G C00H C00O C017 -175.27(19) . . . . ?
C00H C00G C00P C00L 9.1(3) . . . . ?
C00H C00G C00X C00M -142.68(17) . . . . ?
C00H C00O C00U O005 132.3(2) . . . . ?
C00H C00O C00U C00L 4.9(3) . . . . ?
C00J C00E C00T C00I -7.7(3) . . . . ?
C00J C00E C00Y C00V 142.88(16) . . . . ?
C00J C00Q C00R O008 -130.4(2) . . . . ?
C00J C00Q C00R C00I -3.5(3) . . . . ?
C00K C009 C00D N006 133.03(18) . . . . ?
C00K C009 C00N C00W -0.2(3) . . . . ?
C00N C009 C00D N006 -47.4(2) . . . . ?
C00N C009 C00K C011 0.2(3) . . . . ?
C00P C00G C00H C00O -9.7(3) . . . . ?
C00P C00G C00X C00M 89.5(2) . . . . ?
C00P C00L C00U O005 -132.6(2) . . . . ?
C00P C00L C00U C00O -5.5(3) . . . . ?
C00R C00I C00T C00E 3.1(3) . . . . ?
C00T C00E C00J C00Q 7.1(3) . . . . ?
C00T C00E C00Y C00V -89.2(2) . . . . ?
C00T C00I C00R O008 129.4(2) . . . . ?
C00T C00I C00R C00Q 2.9(3) . . . . ?
C00U C00L C00P C00G -1.9(3) . . . . ?
C00W C00S C011 C00K -0.1(3) . . . . ?
C00X C00G C00H C00O -138.6(2) . . . . ?
C00X C00G C00P C00L 138.7(2) . . . . ?
C00Y C00E C00J C00Q 136.1(2) . . . . ?
C00Y C00E C00T C00I -136.6(2) . . . . ?
C00Z C00B C00F N004 47.7(2) . . . . ?
C00Z C00B C010 C013 0.4(3) . . . . ?
C010 C00B C00F N004 -134.43(19) . . . . ?
C010 C00B C00Z C014 -0.1(3) . . . . ?
C011 C00S C00W C00N 0.1(3) . . . . ?
C013 C012 C014 C00Z 0.1(3) . . . . ?
C014 C012 C013 C010 0.2(3) . . . . ?
C015 C00I C00R O008 -51.7(2) . . . . ?
C015 C00I C00R C00Q -178.19(17) . . . . ?
C015 C00I C00T C00E -175.78(18) . . . . ?
C016 C00L C00P C00G 176.69(17) . . . . ?
C016 C00L C00U O005 48.7(2) . . . . ?
C016 C00L C00U C00O 175.80(16) . . . . ?
C017 C00O C00U O005 -49.2(2) . . . . ?
C017 C00O C00U C00L -176.66(17) . . . . ?
C018 C00V C00Y C00E -148.62(17) . . . . ?
C019 C00M C00X C00G 149.28(17) . . . . ?
C01A C00Q C00R O008 51.4(2) . . . . ?
C01A C00Q C00R C00I 178.28(18) . . . . ?

loop_
_smtbx_masks_void_nr
_smtbx_masks_void_average_x
_smtbx_masks_void_average_y
_smtbx_masks_void_average_z
_smtbx_masks_void_volume
_smtbx_masks_void_count_electrons
_smtbx_masks_void_content
1 0.249 0.116 0.541 17.3 0.3 ?
2 0.249 0.384 0.041 17.3 0.3 ?
3 0.751 0.616 0.959 17.3 0.3 ?
4 0.751 0.884 0.459 17.3 0.3 ?
